data_1546718
loop_
_publ_author_name
'Benharref, Ahmed'
'El Ammari, Lahcen'
'Saadi, Mohamed'
'Mazoir, Noureddine'
'Daran, Jean-Claude'
'Berraho, Moha'

_publ_section_title
;
 2-Isopropyl-4,7-dimethyl-1-nitronaphthalene
;
_journal_issue 4
_journal_name_full IUCrData
_journal_page_first x170584
_journal_paper_doi 10.1107/S2414314617005843
_journal_volume 2
_journal_year 2017
_chemical_formula_iupac 'C15 H17 N O2'
_chemical_formula_moiety 'C15 H17 N O2'
_chemical_formula_sum 'C15 H17 N O2'
_chemical_formula_weight 243.29
_chemical_name_systematic
;
2-Isopropyl-4,7-dimethyl-1-nitronaphthalene
;
_space_group_crystal_system orthorhombic
_space_group_IT_number 62
_space_group_name_Hall '-P 2ac 2n'
_space_group_name_H-M_alt 'P n m a'
_symmetry_space_group_name_Hall '-P 2ac 2n'
_symmetry_space_group_name_H-M 'P n m a'
_atom_sites_solution_hydrogens geom
_audit_creation_method SHELXL-2014/7
_cell_angle_alpha 90
_cell_angle_beta 90
_cell_angle_gamma 90
_cell_formula_units_Z 4
_cell_length_a 15.6744(12)
_cell_length_b 6.9475(5)
_cell_length_c 11.9880(8)
_cell_measurement_reflns_used 7047
_cell_measurement_temperature 173(2)
_cell_measurement_theta_max 25.7
_cell_measurement_theta_min 3.4
_cell_volume 1305.47(16)
_computing_cell_refinement
;
SAINT (Bruker, 2009)
;
_computing_data_collection
;
APEX2 (Bruker, 2009)
;
_computing_data_reduction
;
SAINT (Bruker, 2009)
;
_computing_molecular_graphics
;
ORTEP-3 for Windows (Farrugia, 2012) and Mercury (Macrae <i>et al.</i>,
2008)
;
_computing_publication_material
;
publCIF (Westrip, 2010)
;
_computing_structure_refinement
;
SHELXL2014 (Sheldrick, 2015)
;
_computing_structure_solution
;
SHELXS2014 (Sheldrick, 2008)
;
_diffrn_ambient_temperature 173(2)
_diffrn_measured_fraction_theta_full 0.997
_diffrn_measured_fraction_theta_max 0.996
_diffrn_measurement_device 'Bruker APEX II CCD'
_diffrn_measurement_device_type 'Bruker X8 APEX'
_diffrn_measurement_method '\f and \w scans'
_diffrn_radiation_type MoK\a
_diffrn_radiation_wavelength 0.71073
_diffrn_reflns_av_R_equivalents 0.0172
_diffrn_reflns_limit_h_max 19
_diffrn_reflns_limit_h_min -18
_diffrn_reflns_limit_k_max 8
_diffrn_reflns_limit_k_min -8
_diffrn_reflns_limit_l_max 12
_diffrn_reflns_limit_l_min -14
_diffrn_reflns_number 7047
_diffrn_reflns_theta_full 25.242
_diffrn_reflns_theta_max 25.673
_diffrn_reflns_theta_min 3.389
_exptl_absorpt_coefficient_mu 0.082
_exptl_absorpt_correction_T_max 1.0
_exptl_absorpt_correction_T_min 0.811
_exptl_absorpt_correction_type multi-scan
_exptl_absorpt_process_details
;
(SADABS; Bruker, 2009)
;
_exptl_crystal_colour yellow
_exptl_crystal_density_diffrn 1.238
_exptl_crystal_density_method 'not measured'
_exptl_crystal_description box
_exptl_crystal_F_000 520
_exptl_crystal_size_max 0.480
_exptl_crystal_size_mid 0.200
_exptl_crystal_size_min 0.150
_refine_diff_density_max 0.215
_refine_diff_density_min -0.320
_refine_ls_extinction_coef 0.010(2)
_refine_ls_extinction_expression Fc^*^=kFc[1+0.001xFc^2^\l^3^/sin(2\q)]^-1/4^
_refine_ls_extinction_method
;
SHELXL2014 (Sheldrick, 2015)
;
_refine_ls_goodness_of_fit_ref 1.063
_refine_ls_hydrogen_treatment constr
_refine_ls_matrix_type full
_refine_ls_number_parameters 107
_refine_ls_number_reflns 1344
_refine_ls_number_restraints 0
_refine_ls_restrained_S_all 1.063
_refine_ls_R_factor_all 0.0468
_refine_ls_R_factor_gt 0.0401
_refine_ls_shift/su_max 0.000
_refine_ls_shift/su_mean 0.000
_refine_ls_structure_factor_coef Fsqd
_refine_ls_weighting_details 'w=1/[\s^2^(Fo^2^)+(0.0484P)^2^+0.5331P] where P=(Fo^2^+2Fc^2^)/3'
_refine_ls_weighting_scheme calc
_refine_ls_wR_factor_gt 0.1033
_refine_ls_wR_factor_ref 0.1100
_reflns_number_gt 1155
_reflns_number_total 1344
_reflns_threshold_expression 'I > 2\s(I)'
_cod_data_source_file hb4139sup1.cif
_cod_data_source_block I
_cod_database_code 1546718
_shelx_space_group_comment
;
The symmetry employed for this shelxl refinement is uniquely defined
by the following loop, which should always be used as a source of
symmetry information in preference to the above space-group names.
They are only intended as comments.
;
_shelx_estimated_absorpt_t_min 0.962
_shelx_estimated_absorpt_t_max 0.988

loop_
_space_group_symop_operation_xyz
'x, y, z'
'-x+1/2, -y, z+1/2'
'-x, y+1/2, -z'
'x+1/2, -y+1/2, -z+1/2'
'-x, -y, -z'
'x-1/2, y, -z-1/2'
'x, -y-1/2, z'
'-x-1/2, y-1/2, z-1/2'

loop_
_atom_site_type_symbol
_atom_site_label
_atom_site_fract_x
_atom_site_fract_y
_atom_site_fract_z
_atom_site_U_iso_or_equiv
_atom_site_adp_type
_atom_site_calc_flag
_atom_site_occupancy
C C1 0.45971(10) 0.7500 0.51511(14) 0.0202(4) Uani d 1
C C2 0.37870(10) 0.7500 0.56986(14) 0.0223(4) Uani d 1
C C3 0.37553(10) 0.7500 0.68398(15) 0.0240(4) Uani d 1
H H3 0.3213 0.7500 0.7194 0.029 Uiso calc 1
C C4 0.44979(11) 0.7500 0.75165(15) 0.0235(4) Uani d 1
C C5 0.52612(10) 0.7500 0.69686(14) 0.0219(4) Uani d 1
C C6 0.53587(10) 0.7500 0.57949(14) 0.0203(4) Uani d 1
C C7 0.61626(11) 0.7500 0.52544(15) 0.0243(4) Uani d 1
H H7 0.6668 0.7500 0.5692 0.029 Uiso calc 1
C C8 0.62275(11) 0.7500 0.41138(15) 0.0263(4) Uani d 1
C C9 0.54670(12) 0.7500 0.34848(15) 0.0274(4) Uani d 1
H H9 0.5502 0.7500 0.2694 0.033 Uiso calc 1
C C10 0.46828(11) 0.7500 0.39775(15) 0.0243(4) Uani d 1
H H10 0.4186 0.7500 0.3524 0.029 Uiso calc 1
C C11 0.29772(11) 0.7500 0.50229(16) 0.0304(4) Uani d 1
H H11A 0.2914 0.8743 0.4645 0.046 Uiso calc 0.5
H H11B 0.2488 0.7289 0.5518 0.046 Uiso calc 0.5
H H11C 0.3002 0.6468 0.4466 0.046 Uiso calc 0.5
C C12 0.44162(12) 0.7500 0.87820(14) 0.0296(4) Uani d 1
H H12 0.5005 0.7500 0.9102 0.035 Uiso calc 1
C C13 0.39654(12) 0.5696(2) 0.91927(12) 0.0503(5) Uani d 1
H H13A 0.3924 0.5730 1.0008 0.076 Uiso calc 1
H H13B 0.4290 0.4557 0.8964 0.076 Uiso calc 1
H H13C 0.3391 0.5637 0.8871 0.076 Uiso calc 1
C C15 0.70823(12) 0.7500 0.35406(17) 0.0360(5) Uani d 1
H H15A 0.7247 0.6174 0.3365 0.054 Uiso calc 0.5
H H15B 0.7510 0.8076 0.4034 0.054 Uiso calc 0.5
H H15C 0.7046 0.8250 0.2850 0.054 Uiso calc 0.5
N N1 0.60582(9) 0.7500 0.76224(12) 0.0291(4) Uani d 1
O O1 0.63733(8) 0.90193(18) 0.78734(12) 0.0710(5) Uani d 1

loop_
_atom_site_aniso_label
_atom_site_aniso_U_11
_atom_site_aniso_U_22
_atom_site_aniso_U_33
_atom_site_aniso_U_12
_atom_site_aniso_U_13
_atom_site_aniso_U_23
C1 0.0220(9) 0.0144(7) 0.0243(8) 0.000 -0.0010(6) 0.000
C2 0.0202(8) 0.0168(8) 0.0299(9) 0.000 -0.0016(7) 0.000
C3 0.0205(8) 0.0222(8) 0.0292(9) 0.000 0.0038(7) 0.000
C4 0.0262(9) 0.0200(8) 0.0241(8) 0.000 0.0003(7) 0.000
C5 0.0214(8) 0.0196(8) 0.0246(9) 0.000 -0.0041(7) 0.000
C6 0.0211(8) 0.0141(8) 0.0258(9) 0.000 -0.0005(6) 0.000
C7 0.0208(8) 0.0206(8) 0.0316(9) 0.000 -0.0009(7) 0.000
C8 0.0277(9) 0.0188(8) 0.0325(9) 0.000 0.0064(7) 0.000
C9 0.0353(10) 0.0242(9) 0.0229(8) 0.000 0.0041(7) 0.000
C10 0.0271(9) 0.0214(8) 0.0243(9) 0.000 -0.0031(7) 0.000
C11 0.0223(9) 0.0349(10) 0.0338(10) 0.000 -0.0036(7) 0.000
C12 0.0302(9) 0.0358(10) 0.0227(9) 0.000 0.0021(7) 0.000
C13 0.0738(11) 0.0473(9) 0.0299(7) -0.0109(8) 0.0101(7) 0.0065(7)
C15 0.0310(10) 0.0371(11) 0.0400(11) 0.000 0.0110(8) 0.000
N1 0.0252(8) 0.0363(9) 0.0257(8) 0.000 -0.0033(6) 0.000
O1 0.0669(9) 0.0493(7) 0.0967(10) -0.0205(6) -0.0519(7) 0.0045(7)

loop_
_atom_type_symbol
_atom_type_description
_atom_type_scat_dispersion_real
_atom_type_scat_dispersion_imag
_atom_type_scat_source
C C 0.0033 0.0016 'International Tables Vol C Tables 4.2.6.8 and 6.1.1.4'
H H 0.0000 0.0000 'International Tables Vol C Tables 4.2.6.8 and 6.1.1.4'
N N 0.0061 0.0033 'International Tables Vol C Tables 4.2.6.8 and 6.1.1.4'
O O 0.0106 0.0060 'International Tables Vol C Tables 4.2.6.8 and 6.1.1.4'

loop_
_geom_angle_atom_site_label_1
_geom_angle_atom_site_label_2
_geom_angle_atom_site_label_3
_geom_angle_site_symmetry_1
_geom_angle_site_symmetry_3
_geom_angle
C10 C1 C6 . . 117.43(15)
C10 C1 C2 . . 122.79(15)
C6 C1 C2 . . 119.78(15)
C3 C2 C1 . . 119.42(15)
C3 C2 C11 . . 120.47(15)
C1 C2 C11 . . 120.12(15)
C2 C3 C4 . . 122.79(15)
C2 C3 H3 . . 118.6
C4 C3 H3 . . 118.6
C5 C4 C3 . . 116.35(16)
C5 C4 C12 . . 123.60(16)
C3 C4 C12 . . 120.05(15)
C4 C5 C6 . . 124.97(15)
C4 C5 N1 . . 119.13(15)
C6 C5 N1 . . 115.90(14)
C5 C6 C7 . . 123.42(15)
C5 C6 C1 . . 116.68(14)
C7 C6 C1 . . 119.90(15)
C8 C7 C6 . . 121.47(16)
C8 C7 H7 . . 119.3
C6 C7 H7 . . 119.3
C7 C8 C9 . . 118.06(16)
C7 C8 C15 . . 121.40(17)
C9 C8 C15 . . 120.53(16)
C10 C9 C8 . . 122.02(16)
C10 C9 H9 . . 119.0
C8 C9 H9 . . 119.0
C9 C10 C1 . . 121.12(16)
C9 C10 H10 . . 119.4
C1 C10 H10 . . 119.4
C2 C11 H11A . . 109.5
C2 C11 H11B . . 109.5
H11A C11 H11B . . 109.5
C2 C11 H11C . . 109.5
H11A C11 H11C . . 109.5
H11B C11 H11C . . 109.5
C13 C12 C13 7_575 . 111.02(17)
C13 C12 C4 7_575 . 111.20(10)
C13 C12 C4 . . 111.20(10)
C13 C12 H12 7_575 . 107.7
C13 C12 H12 . . 107.7
C4 C12 H12 . . 107.7
C12 C13 H13A . . 109.5
C12 C13 H13B . . 109.5
H13A C13 H13B . . 109.5
C12 C13 H13C . . 109.5
H13A C13 H13C . . 109.5
H13B C13 H13C . . 109.5
C8 C15 H15A . . 109.5
C8 C15 H15B . . 109.5
H15A C15 H15B . . 109.5
C8 C15 H15C . . 109.5
H15A C15 H15C . . 109.5
H15B C15 H15C . . 109.5
O1 N1 O1 . 7_575 122.57(16)
O1 N1 C5 . . 118.71(8)
O1 N1 C5 7_575 . 118.71(8)

loop_
_geom_bond_atom_site_label_1
_geom_bond_atom_site_label_2
_geom_bond_site_symmetry_2
_geom_bond_distance
C1 C10 . 1.413(2)
C1 C6 . 1.422(2)
C1 C2 . 1.429(2)
C2 C3 . 1.369(2)
C2 C11 . 1.506(2)
C3 C4 . 1.419(2)
C3 H3 . 0.9500
C4 C5 . 1.365(2)
C4 C12 . 1.523(2)
C5 C6 . 1.415(2)
C5 N1 . 1.475(2)
C6 C7 . 1.417(2)
C7 C8 . 1.371(3)
C7 H7 . 0.9500
C8 C9 . 1.410(3)
C8 C15 . 1.506(2)
C9 C10 . 1.364(2)
C9 H9 . 0.9500
C10 H10 . 0.9500
C11 H11A . 0.9800
C11 H11B . 0.9800
C11 H11C . 0.9800
C12 C13 7_575 1.5208(18)
C12 C13 . 1.5209(18)
C12 H12 . 1.0000
C13 H13A . 0.9800
C13 H13B . 0.9800
C13 H13C . 0.9800
C15 H15A . 0.9800
C15 H15B . 0.9800
C15 H15C . 0.9800
N1 O1 . 1.2035(13)
N1 O1 7_575 1.2036(13)

_cod_database_fobs_code 1546718
